data_1568976
loop_
_publ_author_name
'Pei, Shao-Min'
'Liu, Bin-Wen'
'Chen, Wen-Fa'
'Jiang, Xiao-Ming'
'Guo, Guo-Cong'

_publ_section_title
;
 Breaking the bottleneck of simultaneously wide band gap and large
 nonlinear optical coefficient by a "pore reconstruction" strategy in a
 salt-inclusion chalcogenide.
;
_journal_issue 8
_journal_name_full 'Materials horizons'
_journal_page_first 2921
_journal_page_last 2926
_journal_paper_doi 10.1039/d3mh00389b
_journal_volume 10
_journal_year 2023
_chemical_formula_moiety 'Ga12 Mn4 S27, 6(K0.50 Rb0.50), Cl, 3(K), 2(Li)'
_chemical_formula_sum 'Cl Ga12 K6 Li2 Mn4 Rb3 S27'
_chemical_formula_weight 2462.36
_chemical_melting_point ?
_chemical_name_common Rb3K6Li2Mn4Ga12S27Cl1
_space_group_crystal_system hexagonal
_space_group_IT_number 186
_space_group_name_Hall 'P 6c -2c'
_space_group_name_H-M_alt 'P 63 m c'
_audit_creation_method SHELXL-2013
_audit_update_record
;
2022-06-16 deposited with the CCDC.	2023-04-26 downloaded from the CCDC.
;
_cell_angle_alpha 90
_cell_angle_beta 90
_cell_angle_gamma 120
_cell_formula_units_Z 2
_cell_length_a 22.0822(4)
_cell_length_b 22.0822(4)
_cell_length_c 6.1544(2)
_cell_measurement_reflns_used 6548
_cell_measurement_temperature 293(2)
_cell_measurement_theta_max 29.2440
_cell_measurement_theta_min 1.8410
_cell_volume 2598.97(11)
_computing_cell_refinement 'CrysAlisPro 1.171.40.59a (Rigaku OD, 2019)'
_computing_data_collection 'CrysAlisPro 1.171.40.59a (Rigaku OD, 2019)'
_computing_data_reduction 'CrysAlisPro 1.171.40.59a (Rigaku OD, 2019)'
_computing_publication_material 'SHELXL-2013 (Sheldrick, 2013)'
_computing_structure_refinement 'SHELXL-2013 (Sheldrick, 2013)'
_computing_structure_solution 'SHELXL-2013 (Sheldrick, 2013)'
_diffrn_ambient_temperature 293(2)
_diffrn_detector_area_resol_mean 10.0000
_diffrn_measured_fraction_theta_full 0.996
_diffrn_measured_fraction_theta_max 0.997
_diffrn_measurement_device_type 'ROD, Synergy Custom DW system, HyPix'
_diffrn_measurement_method CCD_Profile_fitting
_diffrn_radiation_type MoK\a
_diffrn_radiation_wavelength 0.71073
_diffrn_reflns_av_R_equivalents 0.0248
_diffrn_reflns_av_unetI/netI 0.0197
_diffrn_reflns_Laue_measured_fraction_full 0.996
_diffrn_reflns_Laue_measured_fraction_max 0.997
_diffrn_reflns_limit_h_max 26
_diffrn_reflns_limit_h_min -20
_diffrn_reflns_limit_k_max 26
_diffrn_reflns_limit_k_min -26
_diffrn_reflns_limit_l_max 7
_diffrn_reflns_limit_l_min -7
_diffrn_reflns_number 18258
_diffrn_reflns_point_group_measured_fraction_full 0.998
_diffrn_reflns_point_group_measured_fraction_max 0.998
_diffrn_reflns_theta_full 25.242
_diffrn_reflns_theta_max 25.496
_diffrn_reflns_theta_min 1.844
_exptl_absorpt_coefficient_mu 11.460
_exptl_absorpt_correction_T_max 0.311
_exptl_absorpt_correction_T_min 0.224
_exptl_absorpt_correction_type multi-scan
_exptl_crystal_colour 'faint yellow'
_exptl_crystal_density_diffrn 3.147
_exptl_crystal_density_meas ?
_exptl_crystal_description rod-like
_exptl_crystal_F_000 2304
_exptl_crystal_size_max 0.180
_exptl_crystal_size_mid 0.115
_exptl_crystal_size_min 0.102
_refine_diff_density_max 2.513
_refine_diff_density_min -1.611
_refine_diff_density_rms 0.272
_refine_ls_abs_structure_details
;
 Refined as an inversion twin.
;
_refine_ls_abs_structure_Flack 0.04(4)
_refine_ls_extinction_method none
_refine_ls_goodness_of_fit_ref 1.064
_refine_ls_hydrogen_treatment undef
_refine_ls_matrix_type full
_refine_ls_number_parameters 98
_refine_ls_number_reflns 1726
_refine_ls_number_restraints 1
_refine_ls_restrained_S_all 1.064
_refine_ls_R_factor_all 0.0617
_refine_ls_R_factor_gt 0.0573
_refine_ls_shift/su_max 0.006
_refine_ls_shift/su_mean 0.001
_refine_ls_structure_factor_coef Fsqd
_refine_ls_weighting_details
;
 w=1/[\s^2^(Fo^2^)+(0.1174P)^2^+21.5450P]
 where P=(Fo^2^+2Fc^2^)/3
;
_refine_ls_weighting_scheme calc
_refine_ls_wR_factor_gt 0.1829
_refine_ls_wR_factor_ref 0.1883
_reflns_Friedel_coverage 0.816
_reflns_Friedel_fraction_full 1.000
_reflns_Friedel_fraction_max 1.000
_reflns_number_gt 1569
_reflns_number_total 1726
_reflns_threshold_expression 'I > 2\s(I)'
_cod_data_source_file d3mh00389b2.cif
_cod_data_source_block Rb3K6Li2Mn4Ga12S27Cl
_cod_depositor_comments
;
The following automatic conversions were performed:

data item '_chemical_melting_point' value 'not measured' was changed
to '?' -- the value is undefined or not given.

data item '_exptl_crystal_density_meas' value 'not measured' was
changed to '?' -- the value is perceived as not measured.

Automatic conversion script
Id: cif_fix_values 8170 2020-07-09 18:12:32Z antanas 

 Adding full bibliography for 1568976.cif.
;
_cod_original_cell_volume 2598.97(13)
_cod_original_formula_sum 'Cl Ga12 Rb3 K6 Li2 Mn4 S27'
_cod_database_code 1568976
_shelx_space_group_comment
;
The symmetry employed for this shelxl refinement is uniquely defined
by the following loop, which should always be used as a source of
symmetry information in preference to the above space-group names.
They are only intended as comments.
;
_shelxl_version_number 2013-2

loop_
_space_group_symop_operation_xyz
'x, y, z'
'-y, x-y, z'
'-x+y, -x, z'
'-x, -y, z+1/2'
'y, -x+y, z+1/2'
'x-y, x, z+1/2'
'-y, -x, z'
'-x+y, y, z'
'x, x-y, z'
'y, x, z+1/2'
'x-y, -y, z+1/2'
'-x, -x+y, z+1/2'

loop_
_atom_site_label
_atom_site_type_symbol
_atom_site_fract_x
_atom_site_fract_y
_atom_site_fract_z
_atom_site_U_iso_or_equiv
_atom_site_adp_type
_atom_site_occupancy
_atom_site_site_symmetry_order
_atom_site_calc_flag
_atom_site_refinement_flags_posn
_atom_site_refinement_flags_adp
_atom_site_refinement_flags_occupancy
_atom_site_disorder_assembly
_atom_site_disorder_group
K1 K 0.06310(14) 0.44318(15) 0.2346(11) 0.0717(12) Uani 0.5 1 d . . P . .
Rb1 Rb 0.06310(14) 0.44318(15) 0.2346(11) 0.0717(12) Uani 0.5 1 d . . P . .
K2 K 0.0637(2) 0.9363(2) 0.280(3) 0.144(7) Uani 1 2 d S T P . .
Li1 Li 0.6027(3) 0.3973(3) 0.151(2) 0.057(3) Uani 0.6667 2 d S T P . .
Mn1 Mn 0.6027(3) 0.3973(3) 0.151(2) 0.057(3) Uani 0.3333 2 d S T P . .
Mn2 Mn 0.16631(6) 0.83369(6) 0.0504(8) 0.0180(8) Uani 1 2 d S T P . .
Ga1 Ga 0.27825(4) 0.72175(4) 0.1418(3) 0.0091(5) Uani 1 2 d S T P . .
Ga2 Ga 0.77904(4) 0.22096(4) 0.1409(3) 0.0096(5) Uani 1 2 d S T P . .
Ga3 Ga 0.27524(6) 0.05557(7) 0.13806(18) 0.0093(5) Uani 1 1 d . . . . .
S1 S 0.22289(12) 0.77711(12) 0.2744(9) 0.0185(13) Uiso 1 2 d S . P . .
S2 S 0.39201(10) 0.60799(10) 0.2480(9) 0.0135(11) Uani 1 2 d S T P . .
S3 S 0.72370(11) 0.27630(11) 0.2683(8) 0.0109(11) Uani 1 2 d S T P . .
S4 S 0.38538(14) 0.11002(13) 0.2787(6) 0.0114(8) Uani 1 1 d . . . . .
S5 S 0.05407(19) 0.27645(18) 0.2713(8) 0.0213(12) Uani 1 1 d . . . . .
S6 S 0.89080(10) 0.10920(10) 0.2772(7) 0.0129(10) Uani 1 2 d S T P . .
S7 S 0.53855(15) 0.46145(15) 0.1988(15) 0.0497(17) Uani 1 2 d S T P . .
Cl1 Cl 0.0000 0.0000 0.000(12) 0.25(2) Uani 1 6 d S T P . .

loop_
_atom_site_aniso_label
_atom_site_aniso_U_11
_atom_site_aniso_U_22
_atom_site_aniso_U_33
_atom_site_aniso_U_23
_atom_site_aniso_U_13
_atom_site_aniso_U_12
K1 0.0464(14) 0.0552(17) 0.118(3) -0.0313(19) -0.0115(17) 0.0289(14)
Rb1 0.0464(14) 0.0552(17) 0.118(3) -0.0313(19) -0.0115(17) 0.0289(14)
K2 0.062(4) 0.062(4) 0.32(2) 0.016(4) -0.016(4) 0.037(4)
Li1 0.058(4) 0.058(4) 0.049(6) 0.003(3) -0.003(3) 0.023(5)
Mn1 0.058(4) 0.058(4) 0.049(6) 0.003(3) -0.003(3) 0.023(5)
Mn2 0.0178(12) 0.0178(12) 0.0165(15) -0.0006(5) 0.0006(5) 0.0075(11)
Ga1 0.0104(7) 0.0104(7) 0.0081(10) -0.0005(4) 0.0005(4) 0.0064(7)
Ga2 0.0128(8) 0.0128(8) 0.0067(10) 0.0006(4) -0.0006(4) 0.0091(7)
Ga3 0.0122(7) 0.0071(7) 0.0068(9) 0.0005(6) 0.0014(6) 0.0035(5)
S2 0.0110(14) 0.0110(14) 0.018(3) 0.0029(9) -0.0029(9) 0.0054(16)
S3 0.0109(16) 0.0109(16) 0.014(2) 0.0000(8) 0.0000(8) 0.0074(16)
S4 0.0133(15) 0.0121(14) 0.0093(17) 0.0032(10) 0.0011(11) 0.0067(13)
S5 0.0057(17) 0.035(2) 0.011(2) 0.0010(12) 0.0003(13) 0.0017(13)
S6 0.0131(15) 0.0131(15) 0.010(2) 0.0040(8) -0.0040(8) 0.0050(16)
S7 0.0327(19) 0.0327(19) 0.083(5) -0.0139(17) 0.0139(17) 0.016(2)
Cl1 0.074(6) 0.074(6) 0.60(7) 0.000 0.000 0.037(3)

loop_
_atom_type_symbol
_atom_type_description
_atom_type_scat_dispersion_real
_atom_type_scat_dispersion_imag
_atom_type_scat_source
Li Li -0.0003 0.0001 'International Tables Vol C Tables 4.2.6.8 and 6.1.1.4'
S S 0.1246 0.1234 'International Tables Vol C Tables 4.2.6.8 and 6.1.1.4'
Cl Cl 0.1484 0.1585 'International Tables Vol C Tables 4.2.6.8 and 6.1.1.4'
K K 0.2009 0.2494 'International Tables Vol C Tables 4.2.6.8 and 6.1.1.4'
Mn Mn 0.3368 0.7283 'International Tables Vol C Tables 4.2.6.8 and 6.1.1.4'
Ga Ga 0.2307 1.6083 'International Tables Vol C Tables 4.2.6.8 and 6.1.1.4'
Rb Rb -0.9393 2.9676 'International Tables Vol C Tables 4.2.6.8 and 6.1.1.4'

loop_
_geom_angle_atom_site_label_1
_geom_angle_atom_site_label_2
_geom_angle_atom_site_label_3
_geom_angle
_geom_angle_site_symmetry_1
_geom_angle_site_symmetry_3
_geom_angle_publ_flag
S7 K1 S4 117.48(17) 3_565 10_554 ?
S7 K1 S7 77.68(14) 3_565 6 ?
S4 K1 S7 160.42(14) 10_554 6 ?
S7 K1 S1 173.15(12) 3_565 2_665 ?
S4 K1 S1 64.99(13) 10_554 2_665 ?
S7 K1 S1 98.56(18) 6 2_665 ?
S7 K1 S2 110.27(12) 3_565 3_565 ?
S4 K1 S2 95.25(13) 10_554 3_565 ?
S7 K1 S2 66.70(14) 6 3_565 ?
S1 K1 S2 62.88(10) 2_665 3_565 ?
S7 K1 S5 123.42(11) 3_565 . ?
S4 K1 S5 62.94(12) 10_554 . ?
S7 K1 S5 120.83(19) 6 . ?
S1 K1 S5 63.42(11) 2_665 . ?
S2 K1 S5 126.28(10) 3_565 . ?
S7 K1 S4 64.94(8) 3_565 2 ?
S4 K1 S4 92.26(12) 10_554 2 ?
S7 K1 S4 106.00(16) 6 2 ?
S1 K1 S4 121.84(11) 2_665 2 ?
S2 K1 S4 172.41(18) 3_565 2 ?
S5 K1 S4 58.64(9) . 2 ?
S7 K1 K1 54.04(8) 3_565 9_565 ?
S4 K1 K1 121.35(9) 10_554 9_565 ?
S7 K1 K1 55.78(10) 6 9_565 ?
S1 K1 K1 119.10(8) 2_665 9_565 ?
S2 K1 K1 56.29(7) 3_565 9_565 ?
S5 K1 K1 175.46(12) . 9_565 ?
S4 K1 K1 118.38(6) 2 9_565 ?
S7 K1 Rb1 54.04(8) 3_565 9_565 ?
S4 K1 Rb1 121.35(9) 10_554 9_565 ?
S7 K1 Rb1 55.78(10) 6 9_565 ?
S1 K1 Rb1 119.10(8) 2_665 9_565 ?
S2 K1 Rb1 56.29(7) 3_565 9_565 ?
S5 K1 Rb1 175.46(12) . 9_565 ?
S4 K1 Rb1 118.38(6) 2 9_565 ?
K1 K1 Rb1 0.0(2) 9_565 9_565 ?
S7 K1 K1 56.63(14) 3_565 12_554 ?
S4 K1 K1 61.35(7) 10_554 12_554 ?
S7 K1 K1 134.06(14) 6 12_554 ?
S1 K1 K1 126.33(15) 2_665 12_554 ?
S2 K1 K1 122.11(13) 3_565 12_554 ?
S5 K1 K1 91.14(12) . 12_554 ?
S4 K1 K1 61.02(12) 2 12_554 ?
K1 K1 K1 90.0 9_565 12_554 ?
Rb1 K1 K1 90.0 9_565 12_554 ?
S7 K1 Rb1 56.63(14) 3_565 12_554 ?
S4 K1 Rb1 61.35(7) 10_554 12_554 ?
S7 K1 Rb1 134.06(14) 6 12_554 ?
S1 K1 Rb1 126.33(15) 2_665 12_554 ?
S2 K1 Rb1 122.11(13) 3_565 12_554 ?
S5 K1 Rb1 91.14(12) . 12_554 ?
S4 K1 Rb1 61.02(12) 2 12_554 ?
K1 K1 Rb1 90.0 9_565 12_554 ?
Rb1 K1 Rb1 90.0 9_565 12_554 ?
K1 K1 Rb1 0.00(8) 12_554 12_554 ?
S7 K1 K1 63.53(16) 3_565 12 ?
S4 K1 K1 143.19(9) 10_554 12 ?
S7 K1 K1 53.12(8) 6 12 ?
S1 K1 K1 118.85(15) 2_665 12 ?
S2 K1 K1 119.65(12) 3_565 12 ?
S5 K1 K1 85.46(12) . 12 ?
S4 K1 K1 53.29(13) 2 12 ?
K1 K1 K1 90.0 9_565 12 ?
Rb1 K1 K1 90.0 9_565 12 ?
K1 K1 K1 103.79(13) 12_554 12 ?
Rb1 K1 K1 103.79(13) 12_554 12 ?
Cl1 K2 Cl1 64.3(2) 4_565 1_565 ?
Cl1 K2 S5 137.7(10) 4_565 9_565 ?
Cl1 K2 S5 132.4(10) 1_565 9_565 ?
Cl1 K2 S5 137.7(10) 4_565 3_565 ?
Cl1 K2 S5 132.4(10) 1_565 3_565 ?
S5 K2 S5 66.21(19) 9_565 3_565 ?
Cl1 K2 S6 90.6(15) 4_565 4_665 ?
Cl1 K2 S6 154.9(13) 1_565 4_665 ?
S5 K2 S6 66.4(2) 9_565 4_665 ?
S5 K2 S6 66.4(2) 3_565 4_665 ?
Cl1 K2 S6 148.4(15) 4_565 4_664 ?
Cl1 K2 S6 84.1(13) 1_565 4_664 ?
S5 K2 S6 64.9(3) 9_565 4_664 ?
S5 K2 S6 64.9(3) 3_565 4_664 ?
S6 K2 S6 121.0(3) 4_665 4_664 ?
Cl1 K2 S6 85.3(2) 4_565 2 ?
Cl1 K2 S6 85.4(2) 1_565 2 ?
S5 K2 S6 62.40(9) 9_565 2 ?
S5 K2 S6 128.6(2) 3_565 2 ?
S6 K2 S6 92.9(3) 4_665 2 ?
S6 K2 S6 92.5(3) 4_664 2 ?
Cl1 K2 S6 85.3(2) 4_565 3_675 ?
Cl1 K2 S6 85.4(2) 1_565 3_675 ?
S5 K2 S6 128.6(2) 9_565 3_675 ?
S5 K2 S6 62.40(9) 3_565 3_675 ?
S6 K2 S6 92.9(3) 4_665 3_675 ?
S6 K2 S6 92.5(3) 4_664 3_675 ?
S6 K2 S6 169.0(3) 2 3_675 ?
Cl1 K2 K2 49.3(10) 4_565 6_665 ?
Cl1 K2 K2 101.5(11) 1_565 6_665 ?
S5 K2 K2 124.5(3) 9_565 6_665 ?
S5 K2 K2 88.8(3) 3_565 6_665 ?
S6 K2 K2 58.12(13) 4_665 6_665 ?
S6 K2 K2 146.66(6) 4_664 6_665 ?
S6 K2 K2 120.6(3) 2 6_665 ?
S6 K2 K2 55.8(3) 3_675 6_665 ?
Cl1 K2 K2 49.3(10) 4_565 5_455 ?
Cl1 K2 K2 101.5(11) 1_565 5_455 ?
S5 K2 K2 88.8(3) 9_565 5_455 ?
S5 K2 K2 124.5(3) 3_565 5_455 ?
S6 K2 K2 58.12(13) 4_665 5_455 ?
S6 K2 K2 146.66(6) 4_664 5_455 ?
S6 K2 K2 55.8(3) 2 5_455 ?
S6 K2 K2 120.6(3) 3_675 5_455 ?
K2 K2 K2 65.05(16) 6_665 5_455 ?
Cl1 K2 K2 96.3(12) 4_565 5_454 ?
Cl1 K2 K2 45.1(8) 1_565 5_454 ?
S5 K2 K2 87.4(3) 9_565 5_454 ?
S5 K2 K2 122.8(3) 3_565 5_454 ?
S6 K2 K2 146.61(5) 4_665 5_454 ?
S6 K2 K2 57.92(12) 4_664 5_454 ?
S6 K2 K2 55.4(3) 2 5_454 ?
S6 K2 K2 120.1(3) 3_675 5_454 ?
K2 K2 K2 143.83(8) 6_665 5_454 ?
K2 K2 K2 103.2(2) 5_455 5_454 ?
Cl1 K2 K2 96.3(12) 4_565 6_664 ?
Cl1 K2 K2 45.1(8) 1_565 6_664 ?
S5 K2 K2 122.8(3) 9_565 6_664 ?
S5 K2 K2 87.4(3) 3_565 6_664 ?
S6 K2 K2 146.61(5) 4_665 6_664 ?
S6 K2 K2 57.92(12) 4_664 6_664 ?
S6 K2 K2 120.1(3) 2 6_664 ?
S6 K2 K2 55.4(3) 3_675 6_664 ?
K2 K2 K2 103.24(19) 6_665 6_664 ?
K2 K2 K2 143.83(8) 5_455 6_664 ?
K2 K2 K2 65.05(16) 5_454 6_664 ?
S3 Li1 S3 101.7(5) 3_665 2_655 ?
S3 Li1 S7 121.2(3) 3_665 . ?
S3 Li1 S7 121.2(3) 2_655 . ?
S3 Li1 S2 104.5(4) 3_665 4_664 ?
S3 Li1 S2 104.5(4) 2_655 4_664 ?
S7 Li1 S2 101.6(5) . 4_664 ?
S3 Li1 K1 100.42(19) 3_665 5_554 ?
S3 Li1 K1 154.0(3) 2_655 5_554 ?
S7 Li1 K1 55.4(3) . 5_554 ?
S2 Li1 K1 56.4(2) 4_664 5_554 ?
S3 Li1 Rb1 100.42(19) 3_665 5_554 ?
S3 Li1 Rb1 154.0(3) 2_655 5_554 ?
S7 Li1 Rb1 55.4(3) . 5_554 ?
S2 Li1 Rb1 56.4(2) 4_664 5_554 ?
K1 Li1 Rb1 0.00(8) 5_554 5_554 ?
S3 Li1 K1 154.0(3) 3_665 11_664 ?
S3 Li1 K1 100.42(19) 2_655 11_664 ?
S7 Li1 K1 55.4(3) . 11_664 ?
S2 Li1 K1 56.4(2) 4_664 11_664 ?
K1 Li1 K1 55.15(18) 5_554 11_664 ?
Rb1 Li1 K1 55.15(18) 5_554 11_664 ?
S3 Li1 Rb1 154.0(3) 3_665 11_664 ?
S3 Li1 Rb1 100.42(19) 2_655 11_664 ?
S7 Li1 Rb1 55.4(3) . 11_664 ?
S2 Li1 Rb1 56.4(2) 4_664 11_664 ?
K1 Li1 Rb1 55.15(18) 5_554 11_664 ?
Rb1 Li1 Rb1 55.15(18) 5_554 11_664 ?
K1 Li1 Rb1 0.00(16) 11_664 11_664 ?
S5 Mn2 S5 94.0(2) 3_565 9_565 ?
S5 Mn2 S1 94.0(2) 3_565 . ?
S5 Mn2 S1 94.0(2) 9_565 . ?
S5 Mn2 S4 173.6(2) 3_565 5_564 ?
S5 Mn2 S4 89.71(12) 9_565 5_564 ?
S1 Mn2 S4 91.02(13) . 5_564 ?
S5 Mn2 S4 89.71(12) 3_565 11_564 ?
S5 Mn2 S4 173.6(2) 9_565 11_564 ?
S1 Mn2 S4 91.02(14) . 11_564 ?
S4 Mn2 S4 86.14(19) 5_564 11_564 ?
S5 Mn2 S6 89.50(13) 3_565 4_664 ?
S5 Mn2 S6 89.50(13) 9_565 4_664 ?
S1 Mn2 S6 174.9(3) . 4_664 ?
S4 Mn2 S6 85.28(17) 5_564 4_664 ?
S4 Mn2 S6 85.28(17) 11_564 4_664 ?
S5 Mn2 Rb1 57.62(10) 3_565 3_565 ?
S5 Mn2 Rb1 132.13(19) 9_565 3_565 ?
S1 Mn2 Rb1 55.68(5) . 3_565 ?
S4 Mn2 Rb1 122.84(10) 5_564 3_565 ?
S4 Mn2 Rb1 54.25(13) 11_564 3_565 ?
S6 Mn2 Rb1 123.91(6) 4_664 3_565 ?
S5 Mn2 Rb1 132.13(19) 3_565 9_565 ?
S5 Mn2 Rb1 57.62(10) 9_565 9_565 ?
S1 Mn2 Rb1 55.68(5) . 9_565 ?
S4 Mn2 Rb1 54.25(13) 5_564 9_565 ?
S4 Mn2 Rb1 122.84(10) 11_564 9_565 ?
S6 Mn2 Rb1 123.91(6) 4_664 9_565 ?
Rb1 Mn2 Rb1 111.14(10) 3_565 9_565 ?
S1 Ga1 S2 107.50(11) . 2_665 ?
S1 Ga1 S2 107.50(11) . 3_565 ?
S2 Ga1 S2 117.4(2) 2_665 3_565 ?
S1 Ga1 S3 109.22(18) . 4_664 ?
S2 Ga1 S3 107.52(15) 2_665 4_664 ?
S2 Ga1 S3 107.52(15) 3_565 4_664 ?
S1 Ga1 Rb1 57.59(6) . 3_565 ?
S2 Ga1 Rb1 57.78(9) 2_665 3_565 ?
S2 Ga1 Rb1 154.94(19) 3_565 3_565 ?
S3 Ga1 Rb1 96.92(12) 4_664 3_565 ?
S1 Ga1 Rb1 57.59(6) . 9_565 ?
S2 Ga1 Rb1 154.94(19) 2_665 9_565 ?
S2 Ga1 Rb1 57.78(9) 3_565 9_565 ?
S3 Ga1 Rb1 96.92(12) 4_664 9_565 ?
Rb1 Ga1 Rb1 114.74(11) 3_565 9_565 ?
S1 Ga2 S3 108.45(18) 4_664 . ?
S1 Ga2 S4 112.73(12) 4_664 2_655 ?
S3 Ga2 S4 108.35(11) . 2_655 ?
S1 Ga2 S4 112.73(12) 4_664 8_655 ?
S3 Ga2 S4 108.35(11) . 8_655 ?
S4 Ga2 S4 106.06(17) 2_655 8_655 ?
S5 Ga3 S5 110.61(13) 3 10_554 ?
S5 Ga3 S4 105.77(12) 3 . ?
S5 Ga3 S4 111.73(14) 10_554 . ?
S5 Ga3 S6 107.31(13) 3 3_665 ?
S5 Ga3 S6 113.39(15) 10_554 3_665 ?
S4 Ga3 S6 107.64(16) . 3_665 ?
S5 Ga3 K2 104.60(15) 3 6_654 ?
S5 Ga3 K2 57.8(3) 10_554 6_654 ?
S4 Ga3 K2 149.57(13) . 6_654 ?
S6 Ga3 K2 60.8(2) 3_665 6_654 ?
Ga2 S1 Ga1 112.9(2) 4_665 . ?
Ga2 S1 Mn2 120.6(2) 4_665 . ?
Ga1 S1 Mn2 126.4(3) . . ?
Ga2 S1 Rb1 93.98(15) 4_665 9_565 ?
Ga1 S1 Rb1 89.32(10) . 9_565 ?
Mn2 S1 Rb1 87.16(11) . 9_565 ?
Ga2 S1 K1 93.98(15) 4_665 9_565 ?
Ga1 S1 K1 89.32(10) . 9_565 ?
Mn2 S1 K1 87.16(11) . 9_565 ?
Rb1 S1 K1 0.0(2) 9_565 9_565 ?
Ga2 S1 K1 93.98(15) 4_665 3_565 ?
Ga1 S1 K1 89.32(10) . 3_565 ?
Mn2 S1 K1 87.16(11) . 3_565 ?
Rb1 S1 K1 171.8(3) 9_565 3_565 ?
K1 S1 K1 171.8(3) 9_565 3_565 ?
Ga2 S1 Rb1 93.98(15) 4_665 3_565 ?
Ga1 S1 Rb1 89.32(10) . 3_565 ?
Mn2 S1 Rb1 87.16(11) . 3_565 ?
Rb1 S1 Rb1 171.8(3) 9_565 3_565 ?
K1 S1 Rb1 171.8(3) 9_565 3_565 ?
K1 S1 Rb1 0.0(2) 3_565 3_565 ?
Ga1 S2 Ga1 106.68(18) 3_565 2_665 ?
Ga1 S2 Mn1 109.2(2) 3_565 4_665 ?
Ga1 S2 Mn1 109.2(2) 2_665 4_665 ?
Ga1 S2 Li1 109.2(2) 3_565 4_665 ?
Ga1 S2 Li1 109.2(2) 2_665 4_665 ?
Mn1 S2 Li1 0.0(3) 4_665 4_665 ?
Ga1 S2 K1 89.05(8) 3_565 2_665 ?
Ga1 S2 K1 150.90(19) 2_665 2_665 ?
Mn1 S2 K1 87.4(3) 4_665 2_665 ?
Li1 S2 K1 87.4(3) 4_665 2_665 ?
Ga1 S2 Rb1 89.05(8) 3_565 2_665 ?
Ga1 S2 Rb1 150.90(19) 2_665 2_665 ?
Mn1 S2 Rb1 87.4(3) 4_665 2_665 ?
Li1 S2 Rb1 87.4(3) 4_665 2_665 ?
K1 S2 Rb1 0.0(3) 2_665 2_665 ?
Ga1 S2 Rb1 150.90(19) 3_565 8 ?
Ga1 S2 Rb1 89.05(8) 2_665 8 ?
Mn1 S2 Rb1 87.4(3) 4_665 8 ?
Li1 S2 Rb1 87.4(3) 4_665 8 ?
K1 S2 Rb1 67.42(13) 2_665 8 ?
Rb1 S2 Rb1 67.42(13) 2_665 8 ?
Ga1 S2 K1 150.90(19) 3_565 8 ?
Ga1 S2 K1 89.05(8) 2_665 8 ?
Mn1 S2 K1 87.4(3) 4_665 8 ?
Li1 S2 K1 87.4(3) 4_665 8 ?
K1 S2 K1 67.42(13) 2_665 8 ?
Rb1 S2 K1 67.42(13) 2_665 8 ?
Rb1 S2 K1 0.0(2) 8 8 ?
Ga2 S3 Ga1 112.18(19) . 4_665 ?
Ga2 S3 Li1 105.4(2) . 2_655 ?
Ga1 S3 Li1 106.5(3) 4_665 2_655 ?
Ga2 S3 Mn1 105.4(2) . 2_655 ?
Ga1 S3 Mn1 106.5(3) 4_665 2_655 ?
Li1 S3 Mn1 0.0(9) 2_655 2_655 ?
Ga2 S3 Li1 105.4(2) . 3_665 ?
Ga1 S3 Li1 106.5(3) 4_665 3_665 ?
Li1 S3 Li1 121.0(6) 2_655 3_665 ?
Mn1 S3 Li1 121.0(6) 2_655 3_665 ?
Ga2 S3 Mn1 105.4(2) . 3_665 ?
Ga1 S3 Mn1 106.5(3) 4_665 3_665 ?
Li1 S3 Mn1 121.0(6) 2_655 3_665 ?
Mn1 S3 Mn1 121.0(6) 2_655 3_665 ?
Li1 S3 Mn1 0.0(6) 3_665 3_665 ?
Ga3 S4 Ga2 106.97(15) . 3_665 ?
Ga3 S4 Mn2 83.37(12) . 6_655 ?
Ga2 S4 Mn2 82.25(11) 3_665 6_655 ?
Ga3 S4 K1 127.48(13) . 10 ?
Ga2 S4 K1 122.55(13) 3_665 10 ?
Mn2 S4 K1 86.77(17) 6_655 10 ?
Ga3 S4 Rb1 127.48(13) . 10 ?
Ga2 S4 Rb1 122.55(13) 3_665 10 ?
Mn2 S4 Rb1 86.77(17) 6_655 10 ?
K1 S4 Rb1 0.00(9) 10 10 ?
Ga3 S4 K1 87.36(10) . 3 ?
Ga2 S4 K1 141.50(15) 3_665 3 ?
Mn2 S4 K1 135.70(17) 6_655 3 ?
K1 S4 K1 65.36(9) 10 3 ?
Rb1 S4 K1 65.36(9) 10 3 ?
Ga3 S4 Rb1 87.36(10) . 3 ?
Ga2 S4 Rb1 141.50(15) 3_665 3 ?
Mn2 S4 Rb1 135.70(17) 6_655 3 ?
K1 S4 Rb1 65.36(9) 10 3 ?
Rb1 S4 Rb1 65.36(9) 10 3 ?
K1 S4 Rb1 0.0(2) 3 3 ?
Ga3 S4 Rb1 86.47(12) . 10_554 ?
Ga2 S4 Rb1 83.71(12) 3_665 10_554 ?
Mn2 S4 Rb1 159.44(17) 6_655 10_554 ?
K1 S4 Rb1 113.51(11) 10 10_554 ?
Rb1 S4 Rb1 113.51(11) 10 10_554 ?
K1 S4 Rb1 61.20(9) 3 10_554 ?
Rb1 S4 Rb1 61.20(9) 3 10_554 ?
Ga3 S5 Ga3 112.06(17) 2 10 ?
Ga3 S5 Mn2 126.3(2) 2 2_665 ?
Ga3 S5 Mn2 121.6(2) 10 2_665 ?
Ga3 S5 K2 92.12(17) 2 2_665 ?
Ga3 S5 K2 88.0(3) 10 2_665 ?
Mn2 S5 K2 87.9(2) 2_665 2_665 ?
Ga3 S5 K1 92.35(13) 2 . ?
Ga3 S5 K1 94.68(17) 10 . ?
Mn2 S5 K1 85.71(13) 2_665 . ?
K2 S5 K1 173.5(2) 2_665 . ?
Ga3 S6 Ga3 105.25(17) 8_655 2_655 ?
Ga3 S6 Mn2 81.44(12) 8_655 4_665 ?
Ga3 S6 Mn2 81.44(12) 2_655 4_665 ?
Ga3 S6 K2 84.77(17) 8_655 4_664 ?
Ga3 S6 K2 84.77(17) 2_655 4_664 ?
Mn2 S6 K2 157.2(3) 4_665 4_664 ?
Ga3 S6 K2 124.14(11) 8_655 4_665 ?
Ga3 S6 K2 124.14(11) 2_655 4_665 ?
Mn2 S6 K2 81.8(2) 4_665 4_665 ?
K2 S6 K2 121.0(3) 4_664 4_665 ?
Ga3 S6 K2 148.4(3) 8_655 2_765 ?
Ga3 S6 K2 85.89(18) 2_655 2_765 ?
Mn2 S6 K2 130.0(3) 4_665 2_765 ?
K2 S6 K2 66.5(2) 4_664 2_765 ?
K2 S6 K2 66.2(2) 4_665 2_765 ?
Ga3 S6 K2 85.89(18) 8_655 3 ?
Ga3 S6 K2 148.4(3) 2_655 3 ?
Mn2 S6 K2 130.0(3) 4_665 3 ?
K2 S6 K2 66.5(2) 4_664 3 ?
K2 S6 K2 66.2(2) 4_665 3 ?
K2 S6 K2 71.0(3) 2_765 3 ?
Li1 S7 Rb1 143.99(7) . 2_665 ?
Li1 S7 K1 143.99(7) . 2_665 ?
Rb1 S7 K1 0.00(9) 2_665 2_665 ?
Li1 S7 Rb1 143.99(7) . 8 ?
Rb1 S7 Rb1 71.92(15) 2_665 8 ?
K1 S7 Rb1 71.92(15) 2_665 8 ?
Li1 S7 K1 143.99(7) . 8 ?
Rb1 S7 K1 71.92(15) 2_665 8 ?
K1 S7 K1 71.92(15) 2_665 8 ?
Rb1 S7 K1 0.0(2) 8 8 ?
Li1 S7 Rb1 88.8(3) . 5_554 ?
Rb1 S7 Rb1 108.8(2) 2_665 5_554 ?
K1 S7 Rb1 108.8(2) 2_665 5_554 ?
Rb1 S7 Rb1 70.25(12) 8 5_554 ?
K1 S7 Rb1 70.25(12) 8 5_554 ?
Li1 S7 K1 88.8(3) . 5_554 ?
Rb1 S7 K1 108.8(2) 2_665 5_554 ?
K1 S7 K1 108.8(2) 2_665 5_554 ?
Rb1 S7 K1 70.25(12) 8 5_554 ?
K1 S7 K1 70.25(12) 8 5_554 ?
Rb1 S7 K1 0.00(10) 5_554 5_554 ?
Li1 S7 Rb1 88.8(3) . 11_664 ?
Rb1 S7 Rb1 70.25(12) 2_665 11_664 ?
K1 S7 Rb1 70.25(12) 2_665 11_664 ?
Rb1 S7 Rb1 108.8(2) 8 11_664 ?
K1 S7 Rb1 108.8(2) 8 11_664 ?
Rb1 S7 Rb1 68.4(2) 5_554 11_664 ?
K1 S7 Rb1 68.4(2) 5_554 11_664 ?
Li1 S7 K1 88.8(3) . 11_664 ?
Rb1 S7 K1 70.25(12) 2_665 11_664 ?
K1 S7 K1 70.25(12) 2_665 11_664 ?
Rb1 S7 K1 108.8(2) 8 11_664 ?
K1 S7 K1 108.8(2) 8 11_664 ?
Rb1 S7 K1 68.4(2) 5_554 11_664 ?
K1 S7 K1 68.4(2) 5_554 11_664 ?
Rb1 S7 K1 0.00(15) 11_664 11_664 ?
Li1 S7 Rb1 99.9(3) . 11_665 ?
Rb1 S7 Rb1 65.70(11) 2_665 11_665 ?
K1 S7 Rb1 65.70(11) 2_665 11_665 ?
Rb1 S7 Rb1 100.67(17) 8 11_665 ?
K1 S7 Rb1 100.67(17) 8 11_665 ?
Rb1 S7 Rb1 170.79(19) 5_554 11_665 ?
K1 S7 Rb1 170.79(19) 5_554 11_665 ?
Rb1 S7 Rb1 114.56(8) 11_664 11_665 ?
K1 S7 Rb1 114.56(8) 11_664 11_665 ?
Li1 S7 Rb1 99.9(3) . 5 ?
Rb1 S7 Rb1 100.67(17) 2_665 5 ?
K1 S7 Rb1 100.67(17) 2_665 5 ?
Rb1 S7 Rb1 65.70(11) 8 5 ?
K1 S7 Rb1 65.70(11) 8 5 ?
Rb1 S7 Rb1 114.56(8) 5_554 5 ?
K1 S7 Rb1 114.56(8) 5_554 5 ?
Rb1 S7 Rb1 170.79(19) 11_664 5 ?
K1 S7 Rb1 170.79(19) 11_664 5 ?
Rb1 S7 Rb1 61.07(14) 11_665 5 ?
K2 Cl1 K2 98.4(18) 5_444 6_654 ?
K2 Cl1 K2 98.4(18) 5_444 4_564 ?
K2 Cl1 K2 98.4(18) 6_654 4_564 ?
K2 Cl1 K2 174(3) 5_444 2_665 ?
K2 Cl1 K2 85.6(2) 6_654 2_665 ?
K2 Cl1 K2 85.6(2) 4_564 2_665 ?
K2 Cl1 K2 85.6(2) 5_444 3_455 ?
K2 Cl1 K2 174(3) 6_654 3_455 ?
K2 Cl1 K2 85.6(2) 4_564 3_455 ?
K2 Cl1 K2 90.0(18) 2_665 3_455 ?
K2 Cl1 K2 85.6(2) 5_444 1_545 ?
K2 Cl1 K2 85.6(2) 6_654 1_545 ?
K2 Cl1 K2 174(3) 4_564 1_545 ?
K2 Cl1 K2 90.0(18) 2_665 1_545 ?
K2 Cl1 K2 90.0(18) 3_455 1_545 ?

loop_
_geom_bond_atom_site_label_1
_geom_bond_atom_site_label_2
_geom_bond_distance
_geom_bond_site_symmetry_2
_geom_bond_publ_flag
K1 S7 3.323(5) 3_565 ?
K1 S4 3.449(7) 10_554 ?
K1 S7 3.470(7) 6 ?
K1 S1 3.509(3) 2_665 ?
K1 S2 3.516(4) 3_565 ?
K1 S5 3.593(5) . ?
K1 S4 3.775(4) 2 ?
K1 K1 3.903(6) 9_565 ?
K1 Rb1 3.903(6) 9_565 ?
K1 K1 3.911(3) 12_554 ?
K1 Rb1 3.911(3) 12_554 ?
K1 K1 3.911(3) 12 ?
K2 Cl1 2.79(4) 4_565 ?
K2 Cl1 2.98(5) 1_565 ?
K2 S5 3.402(8) 9_565 ?
K2 S5 3.402(8) 3_565 ?
K2 S6 3.521(17) 4_665 ?
K2 S6 3.549(18) 4_664 ?
K2 S6 3.634(3) 2 ?
K2 S6 3.634(3) 3_675 ?
K2 K2 3.925(5) 6_665 ?
K2 K2 3.925(5) 5_455 ?
K2 K2 3.925(5) 5_454 ?
K2 K2 3.925(5) 6_664 ?
Li1 S3 2.436(8) 3_665 ?
Li1 S3 2.436(8) 2_655 ?
Li1 S7 2.470(13) . ?
Li1 S2 2.488(13) 4_664 ?
Li1 K1 4.215(11) 5_554 ?
Li1 Rb1 4.215(11) 5_554 ?
Li1 K1 4.215(11) 11_664 ?
Li1 Rb1 4.215(11) 11_664 ?
Mn2 S5 2.541(5) 3_565 ?
Mn2 S5 2.541(5) 9_565 ?
Mn2 S1 2.566(6) . ?
Mn2 S4 2.673(5) 5_564 ?
Mn2 S4 2.673(5) 11_564 ?
Mn2 S6 2.756(6) 4_664 ?
Mn2 Rb1 4.243(4) 3_565 ?
Mn2 Rb1 4.243(4) 9_565 ?
Ga1 S1 2.269(5) . ?
Ga1 S2 2.275(3) 2_665 ?
Ga1 S2 2.275(3) 3_565 ?
Ga1 S3 2.300(5) 4_664 ?
Ga1 Rb1 4.156(3) 3_565 ?
Ga1 Rb1 4.156(3) 9_565 ?
Ga2 S1 2.257(6) 4_664 ?
Ga2 S3 2.257(5) . ?
Ga2 S4 2.285(3) 2_655 ?
Ga2 S4 2.285(3) 8_655 ?
Ga3 S5 2.252(4) 3 ?
Ga3 S5 2.258(5) 10_554 ?
Ga3 S4 2.277(3) . ?
Ga3 S6 2.280(3) 3_665 ?
Ga3 K2 4.016(11) 6_654 ?
S1 Ga2 2.257(6) 4_665 ?
S1 Rb1 3.509(3) 9_565 ?
S1 K1 3.509(3) 9_565 ?
S1 K1 3.509(3) 3_565 ?
S1 Rb1 3.509(3) 3_565 ?
S2 Ga1 2.275(3) 3_565 ?
S2 Ga1 2.275(3) 2_665 ?
S2 Mn1 2.488(13) 4_665 ?
S2 Li1 2.488(13) 4_665 ?
S2 K1 3.516(4) 2_665 ?
S2 Rb1 3.516(4) 2_665 ?
S2 Rb1 3.516(4) 8 ?
S2 K1 3.516(4) 8 ?
S3 Ga1 2.300(5) 4_665 ?
S3 Li1 2.436(8) 2_655 ?
S3 Mn1 2.436(8) 2_655 ?
S3 Li1 2.436(8) 3_665 ?
S3 Mn1 2.436(8) 3_665 ?
S4 Ga2 2.285(3) 3_665 ?
S4 Mn2 2.673(5) 6_655 ?
S4 K1 3.449(7) 10 ?
S4 Rb1 3.449(7) 10 ?
S4 K1 3.776(4) 3 ?
S4 Rb1 3.776(4) 3 ?
S4 Rb1 3.904(7) 10_554 ?
S5 Ga3 2.252(4) 2 ?
S5 Ga3 2.258(5) 10 ?
S5 Mn2 2.541(5) 2_665 ?
S5 K2 3.402(8) 2_665 ?
S6 Ga3 2.280(3) 8_655 ?
S6 Ga3 2.280(3) 2_655 ?
S6 Mn2 2.756(6) 4_665 ?
S6 K2 3.521(17) 4_664 ?
S6 K2 3.549(18) 4_665 ?
S6 K2 3.634(3) 2_765 ?
S6 K2 3.634(3) 3 ?
S7 Rb1 3.323(5) 2_665 ?
S7 K1 3.323(5) 2_665 ?
S7 Rb1 3.323(5) 8 ?
S7 K1 3.323(5) 8 ?
S7 Rb1 3.470(7) 5_554 ?
S7 K1 3.470(7) 5_554 ?
S7 Rb1 3.470(7) 11_664 ?
S7 K1 3.470(7) 11_664 ?
S7 Rb1 3.841(8) 11_665 ?
S7 Rb1 3.841(8) 5 ?
Cl1 K2 2.79(4) 5_444 ?
Cl1 K2 2.79(4) 6_654 ?
Cl1 K2 2.79(4) 4_564 ?
Cl1 K2 2.98(5) 2_665 ?
Cl1 K2 2.98(5) 3_455 ?
Cl1 K2 2.98(5) 1_545 ?
